data_2220447
loop_
_publ_author_name
'Kavitha, T.'
'Thenmozhi, M.'
'Dhayalan, V.'
'Mohanakrishnan, A. K.'
'Ponnuswamy, M. N.'

_publ_section_title
;
 Diethyl
 2-[(2-benzyl-1-phenylsulfonyl-1<i>H</i>-indol-3-yl)methylene]malonate
;
_journal_coeditor_code CI2729
_journal_issue 1
_journal_name_full 'Acta Crystallographica Section E'
_journal_page_first o12
_journal_paper_doi 10.1107/S160053680804004X
_journal_volume 65
_journal_year 2009
_chemical_formula_iupac 'C29 H27 N O6 S'
_chemical_formula_moiety 'C29 H27 N O6 S'
_chemical_formula_sum 'C29 H27 N O6 S'
_chemical_formula_weight 517.58
_chemical_name_systematic
;
Diethyl 2-[(2-benzyl-1-phenylsulfonyl-1<i>H</i>-indol-3-yl)methylene]malonate
;
_space_group_IT_number 14
_symmetry_cell_setting monoclinic
_symmetry_space_group_name_Hall '-P 2yn'
_symmetry_space_group_name_H-M 'P 1 21/n 1'
_atom_sites_solution_hydrogens geom
_atom_sites_solution_primary direct
_atom_sites_solution_secondary difmap
_audit_creation_method SHELXL-97
_cell_angle_alpha 90.00
_cell_angle_beta 91.341(4)
_cell_angle_gamma 90.00
_cell_formula_units_Z 4
_cell_length_a 10.8280(9)
_cell_length_b 13.7762(11)
_cell_length_c 17.6832(16)
_cell_measurement_reflns_used 7583
_cell_measurement_temperature 293(2)
_cell_measurement_theta_max 29.88
_cell_measurement_theta_min 2.18
_cell_volume 2637.1(4)
_computing_cell_refinement 'SAINT (Bruker, 2004)'
_computing_data_collection 'APEX2 (Bruker, 2004)'
_computing_data_reduction 'SAINT (Bruker, 2004)'
_computing_molecular_graphics 'ORTEP-3 (Farrugia, 1997)'
_computing_publication_material 'SHELXL97 (Sheldrick, 2008) and PLATON (Spek, 2003)'
_computing_structure_refinement 'SHELXL97 (Sheldrick, 2008)'
_computing_structure_solution 'SHELXS97 (Sheldrick, 2008)'
_diffrn_ambient_temperature 293(2)
_diffrn_measured_fraction_theta_full 1.000
_diffrn_measured_fraction_theta_max 0.996
_diffrn_measurement_device_type 'Bruker Kappa APEXII area-detector'
_diffrn_measurement_method '\w and \f'
_diffrn_radiation_monochromator graphite
_diffrn_radiation_source 'fine-focus sealed tube'
_diffrn_radiation_type MoK\a
_diffrn_radiation_wavelength 0.71073
_diffrn_reflns_av_R_equivalents 0.0301
_diffrn_reflns_av_sigmaI/netI 0.0334
_diffrn_reflns_limit_h_max 12
_diffrn_reflns_limit_h_min -15
_diffrn_reflns_limit_k_max 19
_diffrn_reflns_limit_k_min -14
_diffrn_reflns_limit_l_max 24
_diffrn_reflns_limit_l_min -22
_diffrn_reflns_number 34168
_diffrn_reflns_theta_full 25.00
_diffrn_reflns_theta_max 29.88
_diffrn_reflns_theta_min 2.18
_diffrn_standards_number 0
_exptl_absorpt_coefficient_mu 0.166
_exptl_absorpt_correction_T_max 0.9675
_exptl_absorpt_correction_T_min 0.9518
_exptl_absorpt_correction_type multi-scan
_exptl_absorpt_process_details '(SADABS; Sheldrick, 2001)'
_exptl_crystal_colour colourless
_exptl_crystal_density_diffrn 1.304
_exptl_crystal_density_method 'not measured'
_exptl_crystal_description Block
_exptl_crystal_F_000 1088
_exptl_crystal_size_max 0.30
_exptl_crystal_size_mid 0.25
_exptl_crystal_size_min 0.16
_refine_diff_density_max 0.252
_refine_diff_density_min -0.271
_refine_ls_extinction_method none
_refine_ls_goodness_of_fit_ref 1.018
_refine_ls_hydrogen_treatment constr
_refine_ls_matrix_type full
_refine_ls_number_parameters 334
_refine_ls_number_reflns 7583
_refine_ls_number_restraints 1
_refine_ls_restrained_S_all 1.018
_refine_ls_R_factor_all 0.0904
_refine_ls_R_factor_gt 0.0480
_refine_ls_shift/su_max 0.021
_refine_ls_shift/su_mean 0.001
_refine_ls_structure_factor_coef Fsqd
_refine_ls_weighting_details 'calc w=1/[\s^2^(Fo^2^)+(0.0628P)^2^+0.5537P] where P=(Fo^2^+2Fc^2^)/3'
_refine_ls_weighting_scheme calc
_refine_ls_wR_factor_gt 0.1194
_refine_ls_wR_factor_ref 0.1421
_reflns_number_gt 4683
_reflns_number_total 7583
_reflns_threshold_expression I>2\s(I)
_cod_data_source_file ci2729.cif
_cod_data_source_block I
_cod_depositor_comments
;
The following automatic conversions were performed:
'_symmetry_cell_setting' value 'Monoclinic' changed to 'monoclinic'
according to '/home/saulius/struct/CIF-dictionaries/cif_core.dic'
dictionary named 'cif_core.dic' version 2.4.1 from 2010-06-29.

Automatic conversion script
Id: cif_fix_enum 1527 2010-12-29 10:47:43Z saulius 

The following automatic conversions were performed:

'_symmetry_cell_setting' value 'Monoclinic' changed to 'monoclinic'
according to /home/saulius/struct/CIF-dictionaries/cif_core.dic
dictionary named 'cif_core.dic' version 2.4.1 from 2010-06-29.

Automatic conversion script
Id: cif_fix_values 1715 2011-07-08 13:25:40Z adriana 
;
_cod_original_sg_symbol_H-M 'P 21/n'
_cod_database_code 2220447
_cod_database_fobs_code 2220447

loop_
_symmetry_equiv_pos_as_xyz
'x, y, z'
'-x+1/2, y+1/2, -z+1/2'
'-x, -y, -z'
'x-1/2, -y-1/2, z-1/2'

loop_
_atom_site_type_symbol
_atom_site_label
_atom_site_fract_x
_atom_site_fract_y
_atom_site_fract_z
_atom_site_U_iso_or_equiv
_atom_site_adp_type
_atom_site_calc_flag
_atom_site_refinement_flags
_atom_site_occupancy
_atom_site_disorder_assembly
_atom_site_disorder_group
C C2 0.62844(14) 0.59182(11) 0.04158(8) 0.0397(3) Uani d . 1 . .
C C3 0.51591(14) 0.62397(12) 0.06343(8) 0.0413(3) Uani d . 1 . .
C C4 0.46420(15) 0.55336(12) 0.11419(8) 0.0429(3) Uani d . 1 . .
C C5 0.54970(15) 0.47797(12) 0.12226(8) 0.0433(4) Uani d . 1 . .
C C6 0.52568(17) 0.39664(14) 0.16628(10) 0.0546(4) Uani d . 1 . .
H H6 0.5824 0.3462 0.1707 0.066 Uiso calc R 1 . .
C C7 0.41513(19) 0.39360(15) 0.20291(10) 0.0612(5) Uani d . 1 . .
H H7 0.3981 0.3409 0.2338 0.073 Uiso calc R 1 . .
C C8 0.32872(18) 0.46698(15) 0.19496(10) 0.0597(5) Uani d . 1 . .
H H8 0.2546 0.4624 0.2202 0.072 Uiso calc R 1 . .
C C9 0.35069(16) 0.54695(13) 0.15017(10) 0.0524(4) Uani d . 1 . .
H H9 0.2915 0.5954 0.1440 0.063 Uiso calc R 1 . .
C C10 0.86326(16) 0.49835(14) 0.16366(10) 0.0524(4) Uani d . 1 . .
C C11 0.96281(18) 0.55897(16) 0.15389(12) 0.0648(5) Uani d . 1 . .
H H11 0.9927 0.5708 0.1059 0.078 Uiso calc R 1 . .
C C12 1.0176(2) 0.60210(19) 0.21722(15) 0.0835(7) Uani d . 1 . .
H H12 1.0852 0.6430 0.2118 0.100 Uiso calc R 1 . .
C C13 0.9725(2) 0.5846(2) 0.28747(16) 0.0986(9) Uani d . 1 . .
H H13 1.0073 0.6158 0.3294 0.118 Uiso calc R 1 . .
C C14 0.8760(3) 0.5212(3) 0.29651(13) 0.1091(10) Uani d . 1 . .
H H14 0.8478 0.5080 0.3447 0.131 Uiso calc R 1 . .
C C15 0.8210(2) 0.4773(2) 0.23443(12) 0.0856(7) Uani d . 1 . .
H H15 0.7560 0.4340 0.2403 0.103 Uiso calc R 1 . .
C C16 0.71395(15) 0.64140(12) -0.01088(8) 0.0446(4) Uani d . 1 . .
H H16A 0.6652 0.6821 -0.0449 0.053 Uiso calc R 1 . .
H H16B 0.7534 0.5923 -0.0414 0.053 Uiso calc R 1 . .
C C17 0.81366(14) 0.70333(12) 0.02598(9) 0.0426(3) Uani d . 1 . .
C C18 0.93068(15) 0.70523(13) -0.00413(10) 0.0510(4) Uani d . 1 . .
H H18 0.9470 0.6673 -0.0462 0.061 Uiso calc R 1 . .
C C19 1.02346(18) 0.76232(15) 0.02708(12) 0.0647(5) Uani d . 1 . .
H H19 1.1014 0.7624 0.0061 0.078 Uiso calc R 1 . .
C C20 1.00051(19) 0.81899(17) 0.08912(13) 0.0724(6) Uani d . 1 . .
H H20 1.0630 0.8570 0.1107 0.087 Uiso calc R 1 . .
C C21 0.8847(2) 0.81906(17) 0.11901(12) 0.0741(6) Uani d . 1 . .
H H21 0.8686 0.8581 0.1605 0.089 Uiso calc R 1 . .
C C22 0.79141(16) 0.76163(14) 0.08807(10) 0.0567(5) Uani d . 1 . .
H H22 0.7135 0.7622 0.1091 0.068 Uiso calc R 1 . .
C C23 0.46256(15) 0.71538(13) 0.03676(9) 0.0477(4) Uani d . 1 . .
H H23 0.4694 0.7277 -0.0147 0.057 Uiso calc R 1 . .
C C24 0.40536(15) 0.78361(12) 0.07624(9) 0.0476(4) Uani d . 1 . .
C C25 0.36165(19) 0.87182(15) 0.03489(12) 0.0619(5) Uani d . 1 . .
C C26 0.2677(3) 1.02592(18) 0.04540(15) 0.1004(9) Uani d U 1 . .
H H26A 0.3365 1.0636 0.0270 0.120 Uiso calc R 1 . .
H H26B 0.2122 1.0115 0.0030 0.120 Uiso calc R 1 . .
C C27 0.2032(3) 1.0801(2) 0.10279(18) 0.1203(12) Uani d U 1 . .
H H27A 0.1723 1.1397 0.0814 0.180 Uiso calc R 1 . .
H H27B 0.2591 1.0943 0.1442 0.180 Uiso calc R 1 . .
H H27C 0.1355 1.0421 0.1206 0.180 Uiso calc R 1 . .
C C28 0.38732(16) 0.77720(12) 0.15970(10) 0.0502(4) Uani d . 1 . .
C C29 0.4911(2) 0.74032(19) 0.27630(11) 0.0809(7) Uani d . 1 . .
H H29A 0.4125 0.7117 0.2892 0.097 Uiso calc R 1 . .
H H29B 0.5012 0.8004 0.3043 0.097 Uiso calc R 1 . .
C C30 0.5929(3) 0.6728(2) 0.29586(14) 0.1064(9) Uani d . 1 . .
H H30A 0.5924 0.6590 0.3491 0.160 Uiso calc R 1 . .
H H30B 0.6703 0.7020 0.2834 0.160 Uiso calc R 1 . .
H H30C 0.5821 0.6136 0.2679 0.160 Uiso calc R 1 . .
N N1 0.65221(12) 0.50118(10) 0.07694(7) 0.0434(3) Uani d . 1 . .
O O1 0.76255(13) 0.34702(9) 0.10092(8) 0.0690(4) Uani d . 1 . .
O O2 0.85555(12) 0.46945(10) 0.01832(7) 0.0633(4) Uani d . 1 . .
O O3 0.3719(2) 0.88321(13) -0.03157(9) 0.1094(7) Uani d . 1 . .
O O4 0.31220(15) 0.93642(10) 0.08018(8) 0.0764(4) Uani d . 1 . .
O O5 0.29041(13) 0.78452(13) 0.18992(8) 0.0796(4) Uani d . 1 . .
O O6 0.49406(12) 0.75941(10) 0.19517(6) 0.0585(3) Uani d . 1 . .
S S1 0.78964(4) 0.44550(3) 0.08437(2) 0.04989(13) Uani d . 1 . .

loop_
_atom_site_aniso_label
_atom_site_aniso_U_11
_atom_site_aniso_U_22
_atom_site_aniso_U_33
_atom_site_aniso_U_12
_atom_site_aniso_U_13
_atom_site_aniso_U_23
C2 0.0459(8) 0.0424(8) 0.0309(7) 0.0023(7) 0.0020(6) -0.0038(6)
C3 0.0452(8) 0.0447(8) 0.0340(7) 0.0016(7) 0.0032(6) -0.0048(6)
C4 0.0464(8) 0.0455(9) 0.0370(8) -0.0037(7) 0.0048(6) -0.0059(7)
C5 0.0489(9) 0.0456(9) 0.0355(7) -0.0019(7) 0.0027(6) -0.0039(6)
C6 0.0612(11) 0.0529(10) 0.0498(10) -0.0033(8) 0.0006(8) 0.0058(8)
C7 0.0703(12) 0.0621(12) 0.0514(10) -0.0159(10) 0.0063(9) 0.0086(9)
C8 0.0590(11) 0.0694(13) 0.0512(10) -0.0182(10) 0.0143(8) -0.0059(9)
C9 0.0486(9) 0.0565(10) 0.0524(10) -0.0037(8) 0.0107(8) -0.0101(8)
C10 0.0457(9) 0.0609(11) 0.0506(9) 0.0128(8) 0.0012(7) 0.0029(8)
C11 0.0536(11) 0.0751(13) 0.0653(12) 0.0044(10) -0.0044(9) 0.0152(10)
C12 0.0632(13) 0.0920(17) 0.0942(18) -0.0040(12) -0.0210(13) 0.0058(14)
C13 0.0718(16) 0.141(2) 0.0823(18) 0.0089(16) -0.0203(13) -0.0306(17)
C14 0.0797(17) 0.195(3) 0.0526(13) -0.012(2) 0.0023(12) -0.0129(17)
C15 0.0687(13) 0.137(2) 0.0510(12) -0.0199(14) 0.0061(10) -0.0014(13)
C16 0.0485(9) 0.0516(9) 0.0338(7) 0.0050(7) 0.0063(6) -0.0001(7)
C17 0.0439(8) 0.0426(8) 0.0415(8) 0.0067(7) 0.0062(6) 0.0043(7)
C18 0.0505(9) 0.0530(10) 0.0499(9) 0.0071(8) 0.0113(7) 0.0025(8)
C19 0.0500(10) 0.0672(13) 0.0775(13) -0.0016(9) 0.0109(9) 0.0031(11)
C20 0.0570(11) 0.0733(14) 0.0868(15) -0.0107(10) -0.0022(10) -0.0109(12)
C21 0.0729(13) 0.0775(15) 0.0720(13) -0.0009(11) 0.0059(11) -0.0294(11)
C22 0.0480(9) 0.0650(12) 0.0575(10) 0.0042(8) 0.0101(8) -0.0138(9)
C23 0.0488(9) 0.0541(10) 0.0405(8) 0.0058(8) 0.0053(7) 0.0017(7)
C24 0.0456(8) 0.0496(9) 0.0477(9) 0.0084(7) 0.0050(7) 0.0033(7)
C25 0.0677(12) 0.0595(11) 0.0588(11) 0.0184(10) 0.0064(9) 0.0085(9)
C26 0.132(2) 0.0731(16) 0.0966(17) 0.0495(15) 0.0213(15) 0.0311(13)
C27 0.153(3) 0.0816(18) 0.128(2) 0.0647(19) 0.038(2) 0.0285(16)
C28 0.0561(10) 0.0433(9) 0.0516(9) 0.0084(8) 0.0111(8) -0.0023(7)
C29 0.1101(18) 0.0912(16) 0.0414(10) -0.0064(14) -0.0021(11) -0.0033(10)
C30 0.152(3) 0.098(2) 0.0674(15) 0.0107(19) -0.0347(16) 0.0001(14)
N1 0.0451(7) 0.0462(7) 0.0392(7) 0.0041(6) 0.0041(5) 0.0004(6)
O1 0.0787(9) 0.0475(7) 0.0809(9) 0.0133(7) 0.0053(7) 0.0002(7)
O2 0.0642(8) 0.0748(9) 0.0517(7) 0.0226(7) 0.0178(6) -0.0014(6)
O3 0.1778(19) 0.0924(12) 0.0589(10) 0.0551(13) 0.0223(11) 0.0235(8)
O4 0.0987(11) 0.0608(9) 0.0703(9) 0.0373(8) 0.0117(8) 0.0129(7)
O5 0.0693(9) 0.1000(12) 0.0707(9) 0.0266(8) 0.0279(7) 0.0055(8)
O6 0.0627(8) 0.0694(8) 0.0434(6) -0.0004(6) 0.0007(6) -0.0052(6)
S1 0.0533(3) 0.0490(3) 0.0476(2) 0.01314(19) 0.00624(18) -0.00205(18)

loop_
_atom_type_symbol
_atom_type_description
_atom_type_scat_dispersion_real
_atom_type_scat_dispersion_imag
_atom_type_scat_source
C C 0.0033 0.0016 'International Tables Vol C Tables 4.2.6.8 and 6.1.1.4'
H H 0.0000 0.0000 'International Tables Vol C Tables 4.2.6.8 and 6.1.1.4'
N N 0.0061 0.0033 'International Tables Vol C Tables 4.2.6.8 and 6.1.1.4'
O O 0.0106 0.0060 'International Tables Vol C Tables 4.2.6.8 and 6.1.1.4'
S S 0.1246 0.1234 'International Tables Vol C Tables 4.2.6.8 and 6.1.1.4'

loop_
_geom_angle_atom_site_label_1
_geom_angle_atom_site_label_2
_geom_angle_atom_site_label_3
_geom_angle_site_symmetry_1
_geom_angle_site_symmetry_3
_geom_angle
_geom_angle_publ_flag
C3 C2 N1 . . 108.43(13) ?
C3 C2 C16 . . 126.91(14) ?
N1 C2 C16 . . 124.67(13) ?
C2 C3 C4 . . 108.64(14) ?
C2 C3 C23 . . 122.64(15) ?
C4 C3 C23 . . 128.71(14) ?
C5 C4 C9 . . 119.58(15) ?
C5 C4 C3 . . 107.37(14) ?
C9 C4 C3 . . 132.97(16) ?
C6 C5 C4 . . 121.58(15) ?
C6 C5 N1 . . 130.93(16) ?
C4 C5 N1 . . 107.45(13) ?
C7 C6 C5 . . 117.64(18) ?
C7 C6 H6 . . 121.2 ?
C5 C6 H6 . . 121.2 ?
C6 C7 C8 . . 121.64(18) ?
C6 C7 H7 . . 119.2 ?
C8 C7 H7 . . 119.2 ?
C9 C8 C7 . . 121.09(17) ?
C9 C8 H8 . . 119.5 ?
C7 C8 H8 . . 119.5 ?
C8 C9 C4 . . 118.42(17) ?
C8 C9 H9 . . 120.8 ?
C4 C9 H9 . . 120.8 ?
C15 C10 C11 . . 121.37(19) ?
C15 C10 S1 . . 119.07(16) ?
C11 C10 S1 . . 119.56(15) ?
C10 C11 C12 . . 118.6(2) ?
C10 C11 H11 . . 120.7 ?
C12 C11 H11 . . 120.7 ?
C13 C12 C11 . . 120.2(2) ?
C13 C12 H12 . . 119.9 ?
C11 C12 H12 . . 119.9 ?
C12 C13 C14 . . 120.5(2) ?
C12 C13 H13 . . 119.8 ?
C14 C13 H13 . . 119.8 ?
C13 C14 C15 . . 120.2(2) ?
C13 C14 H14 . . 119.9 ?
C15 C14 H14 . . 119.9 ?
C10 C15 C14 . . 119.1(2) ?
C10 C15 H15 . . 120.4 ?
C14 C15 H15 . . 120.4 ?
C2 C16 C17 . . 115.95(12) ?
C2 C16 H16A . . 108.3 ?
C17 C16 H16A . . 108.3 ?
C2 C16 H16B . . 108.3 ?
C17 C16 H16B . . 108.3 ?
H16A C16 H16B . . 107.4 ?
C18 C17 C22 . . 118.08(16) ?
C18 C17 C16 . . 119.68(14) ?
C22 C17 C16 . . 122.21(14) ?
C19 C18 C17 . . 121.36(17) ?
C19 C18 H18 . . 119.3 ?
C17 C18 H18 . . 119.3 ?
C20 C19 C18 . . 119.95(18) ?
C20 C19 H19 . . 120.0 ?
C18 C19 H19 . . 120.0 ?
C21 C20 C19 . . 119.47(19) ?
C21 C20 H20 . . 120.3 ?
C19 C20 H20 . . 120.3 ?
C20 C21 C22 . . 120.78(19) ?
C20 C21 H21 . . 119.6 ?
C22 C21 H21 . . 119.6 ?
C21 C22 C17 . . 120.34(16) ?
C21 C22 H22 . . 119.8 ?
C17 C22 H22 . . 119.8 ?
C24 C23 C3 . . 128.67(15) ?
C24 C23 H23 . . 115.7 ?
C3 C23 H23 . . 115.7 ?
C23 C24 C25 . . 117.68(16) ?
C23 C24 C28 . . 123.27(15) ?
C25 C24 C28 . . 119.02(15) ?
O3 C25 O4 . . 123.89(18) ?
O3 C25 C24 . . 123.70(18) ?
O4 C25 C24 . . 112.41(16) ?
C27 C26 O4 . . 107.5(2) ?
C27 C26 H26A . . 110.2 ?
O4 C26 H26A . . 110.2 ?
C27 C26 H26B . . 110.2 ?
O4 C26 H26B . . 110.2 ?
H26A C26 H26B . . 108.5 ?
C26 C27 H27A . . 109.5 ?
C26 C27 H27B . . 109.5 ?
H27A C27 H27B . . 109.5 ?
C26 C27 H27C . . 109.5 ?
H27A C27 H27C . . 109.5 ?
H27B C27 H27C . . 109.5 ?
O5 C28 O6 . . 124.78(17) ?
O5 C28 C24 . . 124.99(17) ?
O6 C28 C24 . . 110.20(14) ?
O6 C29 C30 . . 108.07(19) ?
O6 C29 H29A . . 110.1 ?
C30 C29 H29A . . 110.1 ?
O6 C29 H29B . . 110.1 ?
C30 C29 H29B . . 110.1 ?
H29A C29 H29B . . 108.4 ?
C29 C30 H30A . . 109.5 ?
C29 C30 H30B . . 109.5 ?
H30A C30 H30B . . 109.5 ?
C29 C30 H30C . . 109.5 ?
H30A C30 H30C . . 109.5 ?
H30B C30 H30C . . 109.5 ?
C2 N1 C5 . . 108.11(12) ?
C2 N1 S1 . . 126.11(11) ?
C5 N1 S1 . . 123.82(11) ?
C25 O4 C26 . . 116.75(17) ?
C28 O6 C29 . . 117.36(16) ?
O1 S1 O2 . . 120.08(9) ?
O1 S1 N1 . . 105.43(8) ?
O2 S1 N1 . . 106.92(7) ?
O1 S1 C10 . . 108.90(9) ?
O2 S1 C10 . . 109.44(9) ?
N1 S1 C10 . . 104.98(7) ?

loop_
_geom_bond_atom_site_label_1
_geom_bond_atom_site_label_2
_geom_bond_site_symmetry_2
_geom_bond_distance
_geom_bond_publ_flag
C2 C3 . 1.361(2) ?
C2 N1 . 1.417(2) ?
C2 C16 . 1.492(2) ?
C3 C4 . 1.445(2) ?
C3 C23 . 1.459(2) ?
C4 C5 . 1.396(2) ?
C4 C9 . 1.400(2) ?
C5 C6 . 1.392(2) ?
C5 N1 . 1.421(2) ?
C6 C7 . 1.375(3) ?
C6 H6 . 0.93 ?
C7 C8 . 1.382(3) ?
C7 H7 . 0.93 ?
C8 C9 . 1.381(3) ?
C8 H8 . 0.93 ?
C9 H9 . 0.93 ?
C10 C15 . 1.373(3) ?
C10 C11 . 1.378(3) ?
C10 S1 . 1.7548(18) ?
C11 C12 . 1.389(3) ?
C11 H11 . 0.93 ?
C12 C13 . 1.367(4) ?
C12 H12 . 0.93 ?
C13 C14 . 1.373(4) ?
C13 H13 . 0.93 ?
C14 C15 . 1.377(3) ?
C14 H14 . 0.93 ?
C15 H15 . 0.93 ?
C16 C17 . 1.512(2) ?
C16 H16A . 0.97 ?
C16 H16B . 0.97 ?
C17 C18 . 1.386(2) ?
C17 C22 . 1.386(2) ?
C18 C19 . 1.381(3) ?
C18 H18 . 0.93 ?
C19 C20 . 1.374(3) ?
C19 H19 . 0.93 ?
C20 C21 . 1.372(3) ?
C20 H20 . 0.93 ?
C21 C22 . 1.386(3) ?
C21 H21 . 0.93 ?
C22 H22 . 0.93 ?
C23 C24 . 1.332(2) ?
C23 H23 . 0.93 ?
C24 C25 . 1.490(2) ?
C24 C28 . 1.496(2) ?
C25 O3 . 1.193(2) ?
C25 O4 . 1.319(2) ?
C26 C27 . 1.452(4) ?
C26 O4 . 1.455(2) ?
C26 H26A . 0.97 ?
C26 H26B . 0.97 ?
C27 H27A . 0.96 ?
C27 H27B . 0.96 ?
C27 H27C . 0.96 ?
C28 O5 . 1.193(2) ?
C28 O6 . 1.325(2) ?
C29 O6 . 1.460(2) ?
C29 C30 . 1.477(4) ?
C29 H29A . 0.97 ?
C29 H29B . 0.97 ?
C30 H30A . 0.96 ?
C30 H30B . 0.96 ?
C30 H30C . 0.96 ?
N1 S1 . 1.6766(13) ?
O1 S1 . 1.4199(14) ?
O2 S1 . 1.4216(13) ?

loop_
_geom_hbond_atom_site_label_D
_geom_hbond_atom_site_label_H
_geom_hbond_atom_site_label_A
_geom_hbond_site_symmetry_A
_geom_hbond_distance_DH
_geom_hbond_distance_HA
_geom_hbond_distance_DA
_geom_hbond_angle_DHA
C6 H6 O1 1 0.93 2.33 2.919(2) 121
C7 H7 O5 2_545 0.93 2.59 3.317(2) 135

loop_
_geom_torsion_atom_site_label_1
_geom_torsion_atom_site_label_2
_geom_torsion_atom_site_label_3
_geom_torsion_atom_site_label_4
_geom_torsion_site_symmetry_1
_geom_torsion_site_symmetry_2
_geom_torsion_site_symmetry_3
_geom_torsion_site_symmetry_4
_geom_torsion
_geom_torsion_publ_flag
N1 C2 C3 C4 . . . . 0.01(17) ?
C16 C2 C3 C4 . . . . 179.63(14) ?
N1 C2 C3 C23 . . . . -179.53(13) ?
C16 C2 C3 C23 . . . . 0.1(2) ?
C2 C3 C4 C5 . . . . 0.22(17) ?
C23 C3 C4 C5 . . . . 179.72(15) ?
C2 C3 C4 C9 . . . . -176.51(17) ?
C23 C3 C4 C9 . . . . 3.0(3) ?
C9 C4 C5 C6 . . . . -0.9(2) ?
C3 C4 C5 C6 . . . . -178.16(14) ?
C9 C4 C5 N1 . . . . 176.89(14) ?
C3 C4 C5 N1 . . . . -0.35(17) ?
C4 C5 C6 C7 . . . . -1.1(2) ?
N1 C5 C6 C7 . . . . -178.33(16) ?
C5 C6 C7 C8 . . . . 1.8(3) ?
C6 C7 C8 C9 . . . . -0.5(3) ?
C7 C8 C9 C4 . . . . -1.5(3) ?
C5 C4 C9 C8 . . . . 2.2(2) ?
C3 C4 C9 C8 . . . . 178.61(16) ?
C15 C10 C11 C12 . . . . -2.5(3) ?
S1 C10 C11 C12 . . . . 178.27(16) ?
C10 C11 C12 C13 . . . . -0.3(3) ?
C11 C12 C13 C14 . . . . 2.7(4) ?
C12 C13 C14 C15 . . . . -2.3(5) ?
C11 C10 C15 C14 . . . . 2.9(4) ?
S1 C10 C15 C14 . . . . -177.9(2) ?
C13 C14 C15 C10 . . . . -0.5(5) ?
C3 C2 C16 C17 . . . . 95.29(18) ?
N1 C2 C16 C17 . . . . -85.15(19) ?
C2 C16 C17 C22 . . . . -40.0(2) ?
C2 C16 C17 C18 . . . . 142.20(15) ?
C22 C17 C18 C19 . . . . 0.9(3) ?
C16 C17 C18 C19 . . . . 178.73(16) ?
C17 C18 C19 C20 . . . . -0.2(3) ?
C18 C19 C20 C21 . . . . -0.7(3) ?
C19 C20 C21 C22 . . . . 1.0(4) ?
C20 C21 C22 C17 . . . . -0.3(3) ?
C18 C17 C22 C21 . . . . -0.6(3) ?
C16 C17 C22 C21 . . . . -178.43(18) ?
C2 C3 C23 C24 . . . . -135.86(19) ?
C4 C3 C23 C24 . . . . 44.7(3) ?
C3 C23 C24 C25 . . . . 178.68(17) ?
C3 C23 C24 C28 . . . . 0.9(3) ?
C23 C24 C25 O3 . . . 1 2.2(3) ?
C28 C24 C25 O3 . . . 1 -179.9(2) ?
C23 C24 C25 O3 . . . . 2.2(3) ?
C28 C24 C25 O3 . . . . -179.9(2) ?
C23 C24 C25 O4 . . . . -176.75(17) ?
C28 C24 C25 O4 . . . . 1.1(3) ?
C23 C24 C28 O5 . . . . -126.2(2) ?
C25 C24 C28 O5 . . . . 56.1(3) ?
C23 C24 C28 O6 . . . . 52.0(2) ?
C25 C24 C28 O6 . . . . -125.73(17) ?
C3 C2 N1 C5 . . . . -0.23(16) ?
C16 C2 N1 C5 . . . . -179.86(13) ?
C3 C2 N1 S1 . . . . -164.69(11) ?
C16 C2 N1 S1 . . . . 15.7(2) ?
C6 C5 N1 C2 . . . . 177.89(16) ?
C4 C5 N1 C2 . . . . 0.36(16) ?
C6 C5 N1 S1 . . . . -17.2(2) ?
C4 C5 N1 S1 . . . . 165.27(11) ?
O4 C25 O3 O3 . . . 1 0.0(3) ?
C24 C25 O3 O3 . . . 1 0.0(3) ?
O3 C25 O4 C26 1 . . . 0.4(4) ?
O3 C25 O4 C26 . . . . 0.4(4) ?
C24 C25 O4 C26 . . . . 179.4(2) ?
C27 C26 O4 C25 . . . . 172.6(2) ?
O5 C28 O6 C29 . . . . 4.8(3) ?
C24 C28 O6 C29 . . . . -173.44(16) ?
C30 C29 O6 C28 . . . . 148.87(19) ?
O1 O1 S1 O2 1 . . 1 0.00(10) ?
O1 O1 S1 O2 1 . . 1 0.00(10) ?
O1 O1 S1 O2 1 . . . 0.00(10) ?
O1 O1 S1 N1 1 . . . 0.00(9) ?
O1 O1 S1 C10 1 . . . 0.00(10) ?
O2 O2 S1 O1 1 . . 1 0.00(6) ?
O2 O2 S1 O1 1 . . 1 0.00(6) ?
O2 O2 S1 O1 1 . . . 0.00(6) ?
O2 O2 S1 O1 1 . . . 0.00(6) ?
O2 O2 S1 O2 1 . . 1 0.00(4) ?
O2 O2 S1 O2 1 . . 1 0.00(4) ?
O2 O2 S1 N1 1 . . . 0.00(2) ?
O2 O2 S1 N1 1 . . . 0.00(2) ?
O2 O2 S1 C10 1 . . . 0.00(5) ?
O2 O2 S1 C10 1 . . . 0.00(5) ?
C2 N1 S1 O1 . . . 1 -161.77(13) ?
C5 N1 S1 O1 . . . 1 36.07(15) ?
C2 N1 S1 O1 . . . . -161.77(13) ?
C5 N1 S1 O1 . . . . 36.07(15) ?
C2 N1 S1 O2 . . . 1 -32.90(15) ?
C5 N1 S1 O2 . . . 1 164.94(13) ?
C2 N1 S1 O2 . . . 1 -32.90(15) ?
C5 N1 S1 O2 . . . 1 164.94(13) ?
C2 N1 S1 O2 . . . . -32.90(15) ?
C5 N1 S1 O2 . . . . 164.94(13) ?
C2 N1 S1 C10 . . . . 83.29(14) ?
C5 N1 S1 C10 . . . . -78.86(14) ?
C15 C10 S1 O1 . . . 1 -41.3(2) ?
C11 C10 S1 O1 . . . 1 137.98(16) ?
C15 C10 S1 O1 . . . . -41.3(2) ?
C11 C10 S1 O1 . . . . 137.98(16) ?
C15 C10 S1 O2 . . . 1 -174.34(17) ?
C11 C10 S1 O2 . . . 1 4.93(18) ?
C15 C10 S1 O2 . . . 1 -174.34(17) ?
C11 C10 S1 O2 . . . 1 4.93(18) ?
C15 C10 S1 O2 . . . . -174.34(17) ?
C11 C10 S1 O2 . . . . 4.93(18) ?
C15 C10 S1 N1 . . . . 71.20(19) ?
C11 C10 S1 N1 . . . . -109.53(15) ?

loop_
_cod_related_entry_id
_cod_related_entry_database
_cod_related_entry_code
1 ChemSpider 24741298
